data_7057579
loop_
_publ_author_name
'Tokutomi, Hisashi'
'Wu, JianYun'
'Takeda, Takashi'
'Hoshino, Norihisa'
'Akutagawa, Tomoyuki'

_publ_section_title
;
 Phase transition and molecular assembly structure of ellagic acid ester
 derivatives
;
_journal_issue 18
_journal_name_full 'New Journal of Chemistry'
_journal_page_first 14700
_journal_paper_doi 10.1039/C8NJ02609B
_journal_volume 42
_journal_year 2018
_chemical_formula_moiety 'C30 H30 O12'
_chemical_formula_sum 'C30 H30 O12'
_chemical_formula_weight 582.56
_space_group_crystal_system triclinic
_space_group_IT_number 2
_space_group_name_Hall '-P 1'
_space_group_name_H-M_alt 'P -1'
_symmetry_space_group_name_Hall '-P 1'
_symmetry_space_group_name_H-M 'P -1'
_atom_sites_solution_hydrogens geom
_atom_sites_solution_primary direct
_atom_sites_solution_secondary difmap
_audit_update_record
;
2018-05-26 deposited with the CCDC.
2018-07-18 downloaded from the CCDC.
;
_cell_angle_alpha 84.393(2)
_cell_angle_beta 85.111(2)
_cell_angle_gamma 87.553(2)
_cell_formula_units_Z 2
_cell_length_a 5.4510(3)
_cell_length_b 14.8082(7)
_cell_length_c 17.0789(7)
_cell_measurement_reflns_used 5644
_cell_measurement_temperature 300
_cell_measurement_theta_max 68.20
_cell_measurement_theta_min 3.00
_cell_volume 1366.19(11)
_computing_cell_refinement 'RAPID AUTO'
_computing_data_collection 'RAPID AUTO (Rigaku, ????)'
_computing_data_reduction 'RAPID AUTO'
_computing_molecular_graphics 'CrystalStructure 4.3'
_computing_publication_material 'CrystalStructure 4.3 (Rigaku, 2018)'
_computing_structure_refinement 'SHELXL97 (Sheldrick, 2008)'
_computing_structure_solution 'SIR2004 (Burla, et al., 2005)'
_diffrn_ambient_temperature 300
_diffrn_detector_area_resol_mean 10.000
_diffrn_measured_fraction_theta_full 0.978
_diffrn_measured_fraction_theta_max 0.978
_diffrn_measurement_device_type 'Rigaku R-AXIS RAPID'
_diffrn_measurement_method \w
_diffrn_radiation_type 'Cu K\a'
_diffrn_radiation_wavelength 1.54187
_diffrn_reflns_av_R_equivalents 0.1421
_diffrn_reflns_av_unetI/netI 0.1482
_diffrn_reflns_Laue_measured_fraction_full 0.000
_diffrn_reflns_Laue_measured_fraction_max 0.000
_diffrn_reflns_limit_h_max 6
_diffrn_reflns_limit_h_min -6
_diffrn_reflns_limit_k_max 17
_diffrn_reflns_limit_k_min -17
_diffrn_reflns_limit_l_max 20
_diffrn_reflns_limit_l_min -20
_diffrn_reflns_number 18740
_diffrn_reflns_point_group_measured_fraction_full 0.000
_diffrn_reflns_point_group_measured_fraction_max 0.000
_diffrn_reflns_theta_full 68.240
_diffrn_reflns_theta_max 68.240
_diffrn_reflns_theta_min 3.000
_diffrn_standards_number 0
_exptl_absorpt_coefficient_mu 0.935
_exptl_absorpt_correction_T_max 0.928
_exptl_absorpt_correction_T_min 0.453
_exptl_absorpt_correction_type multi-scan
_exptl_absorpt_process_details 'ABSCOR (Rigaku, 1995)'
_exptl_crystal_colour colorless
_exptl_crystal_density_diffrn 1.416
_exptl_crystal_density_method 'not measured'
_exptl_crystal_description needle
_exptl_crystal_F_000 612.00
_exptl_crystal_size_max 0.120
_exptl_crystal_size_mid 0.080
_exptl_crystal_size_min 0.080
_refine_diff_density_max 0.50
_refine_diff_density_min -0.31
_refine_ls_extinction_method none
_refine_ls_goodness_of_fit_ref 0.848
_refine_ls_hydrogen_treatment constr
_refine_ls_number_parameters 379
_refine_ls_number_reflns 4906
_refine_ls_number_restraints 0
_refine_ls_R_factor_all 0.1966
_refine_ls_R_factor_gt 0.1047
_refine_ls_shift/su_max 0.000
_refine_ls_structure_factor_coef Fsqd
_refine_ls_weighting_details 'w = 1/[\s^2^(Fo^2^)+(0.1518P)^2^] where P=(Fo^2^+2Fc^2^)/3'
_refine_ls_weighting_scheme calc
_refine_ls_wR_factor_gt 0.2367
_refine_ls_wR_factor_ref 0.3152
_reflns_number_gt 1487
_reflns_number_total 4906
_reflns_threshold_expression F^2^>2.0\s(F^2^)
_cod_data_source_file c8nj02609b2.cif
_cod_data_source_block 20161226
_cod_depositor_comments 'Adding full bibliography for 7057578--7057579.cif.'
_cod_original_cell_volume 1366.18(11)
_cod_database_code 7057579

loop_
_space_group_symop_id
_space_group_symop_operation_xyz
1 +X,+Y,+Z
2 -X,-Y,-Z

loop_
_atom_site_label
_atom_site_type_symbol
_atom_site_fract_x
_atom_site_fract_y
_atom_site_fract_z
_atom_site_U_iso_or_equiv
_atom_site_adp_type
_atom_site_occupancy
_atom_site_symmetry_multiplicity
_atom_site_calc_flag
_atom_site_refinement_flags
O1 O 1.3959(7) 0.6368(2) 0.6386(2) 0.0694(11) Uani 1 1 d .
O2 O 0.9926(7) 0.4215(2) 0.8525(2) 0.0710(11) Uani 1 1 d .
O3 O 1.1938(7) 0.6252(3) 0.5335(2) 0.0835(13) Uani 1 1 d .
O4 O 1.1922(7) 0.4343(3) 0.9582(2) 0.0797(12) Uani 1 1 d .
O5 O 1.8649(7) 0.6659(3) 0.8552(2) 0.0708(11) Uani 1 1 d .
O6 O 1.7847(7) 0.7070(3) 0.7017(2) 0.0704(11) Uani 1 1 d .
O7 O 0.5297(7) 0.3949(3) 0.6302(2) 0.0722(11) Uani 1 1 d .
O8 O 0.6048(7) 0.3477(3) 0.7870(2) 0.0700(11) Uani 1 1 d .
O9 O 1.6305(8) 0.7447(3) 0.9431(2) 0.0782(12) Uani 1 1 d .
O10 O 1.6260(8) 0.8324(3) 0.7563(2) 0.0824(13) Uani 1 1 d .
O11 O 0.7016(8) 0.2535(3) 0.6389(2) 0.0755(12) Uani 1 1 d .
O12 O 0.9043(8) 0.2387(3) 0.8048(2) 0.0793(12) Uani 1 1 d .
C1 C 1.6594(11) 0.6295(4) 0.8283(3) 0.0654(15) Uani 1 1 d .
C2 C 1.6165(10) 0.6527(4) 0.7485(3) 0.0621(15) Uani 1 1 d .
C3 C 1.4305(11) 0.6131(4) 0.7181(3) 0.0640(15) Uani 1 1 d .
C4 C 1.2113(11) 0.5986(4) 0.6020(4) 0.0722(17) Uani 1 1 d .
C5 C 1.0586(10) 0.5314(4) 0.6489(3) 0.0614(14) Uani 1 1 d .
C6 C 0.8732(11) 0.4905(4) 0.6156(3) 0.0677(16) Uani 1 1 d .
H8 H 0.8464 0.5049 0.5627 0.081 Uiso 1 1 calc R
C7 C 0.7290(11) 0.4281(4) 0.6618(3) 0.0646(15) Uani 1 1 d .
C8 C 0.7718(11) 0.4048(4) 0.7414(3) 0.0655(15) Uani 1 1 d .
C9 C 0.9559(11) 0.4442(4) 0.7731(3) 0.0663(15) Uani 1 1 d .
C10 C 1.1754(11) 0.4602(4) 0.8895(3) 0.0698(16) Uani 1 1 d .
C11 C 1.3281(11) 0.5284(4) 0.8430(3) 0.0656(15) Uani 1 1 d .
C12 C 1.5154(10) 0.5688(4) 0.8759(3) 0.0681(16) Uani 1 1 d .
H16 H 1.5427 0.5552 0.9289 0.082 Uiso 1 1 calc R
C13 C 1.2866(10) 0.5504(4) 0.7627(3) 0.0623(15) Uani 1 1 d .
C14 C 1.1025(10) 0.5062(4) 0.7287(3) 0.0624(15) Uani 1 1 d .
C15 C 1.8309(14) 0.7225(4) 0.9158(4) 0.0719(17) Uani 1 1 d .
C16 C 2.0736(11) 0.7514(4) 0.9375(3) 0.0795(18) Uani 1 1 d .
H1B H 2.1887 0.7533 0.8908 0.095 Uiso 1 1 calc R
H2A H 2.1357 0.7057 0.9761 0.095 Uiso 1 1 calc R
C17 C 2.0693(12) 0.8418(4) 0.9704(3) 0.0827(18) Uani 1 1 d .
H3B H 2.2302 0.8520 0.9875 0.099 Uiso 1 1 calc R
H4A H 1.9505 0.8417 1.0160 0.099 Uiso 1 1 calc R
C18 C 2.0017(14) 0.9181(5) 0.9092(4) 0.118(3) Uani 1 1 d .
H5C H 2.1206 0.9189 0.8643 0.141 Uiso 1 1 calc R
H6A H 2.0004 0.9751 0.9317 0.141 Uiso 1 1 calc R
H7B H 1.8413 0.9087 0.8929 0.141 Uiso 1 1 calc R
C19 C 1.7869(12) 0.7981(5) 0.7163(4) 0.0729(17) Uani 1 1 d .
C20 C 2.0168(11) 0.8398(4) 0.6763(4) 0.0824(18) Uani 1 1 d .
H9B H 2.0386 0.8229 0.6226 0.099 Uiso 1 1 calc R
H10A H 2.1570 0.8146 0.7035 0.099 Uiso 1 1 calc R
C21 C 2.0160(11) 0.9435(4) 0.6740(3) 0.0803(18) Uani 1 1 d .
H11A H 1.9724 0.9610 0.7268 0.096 Uiso 1 1 calc R
H12B H 2.1808 0.9639 0.6576 0.096 Uiso 1 1 calc R
C22 C 1.8376(11) 0.9905(4) 0.6185(3) 0.0888(19) Uani 1 1 d .
H13A H 1.8446 1.0550 0.6193 0.107 Uiso 1 1 calc R
H14C H 1.6734 0.9717 0.6352 0.107 Uiso 1 1 calc R
H15B H 1.8818 0.9744 0.5659 0.107 Uiso 1 1 calc R
C23 C 0.5321(13) 0.3029(5) 0.6205(3) 0.0751(18) Uani 1 1 d .
C24 C 0.3011(11) 0.2790(4) 0.5887(4) 0.0847(19) Uani 1 1 d .
H17A H 0.2689 0.3215 0.5435 0.102 Uiso 1 1 calc R
H18B H 0.1652 0.2848 0.6286 0.102 Uiso 1 1 calc R
C25 C 0.3131(11) 0.1824(4) 0.5636(4) 0.0826(19) Uani 1 1 d .
H19A H 0.3554 0.1408 0.6083 0.099 Uiso 1 1 calc R
H20B H 0.1502 0.1678 0.5508 0.099 Uiso 1 1 calc R
C26 C 0.4933(12) 0.1661(4) 0.4945(3) 0.0877(19) Uani 1 1 d .
H21B H 0.6564 0.1784 0.5068 0.105 Uiso 1 1 calc R
H22C H 0.4507 0.2054 0.4492 0.105 Uiso 1 1 calc R
H23A H 0.4880 0.1040 0.4832 0.105 Uiso 1 1 calc R
C27 C 0.6955(14) 0.2636(4) 0.8172(3) 0.0694(16) Uani 1 1 d .
C28 C 0.4908(11) 0.2137(4) 0.8647(3) 0.0772(17) Uani 1 1 d .
H24B H 0.3366 0.2318 0.8422 0.093 Uiso 1 1 calc R
H25A H 0.4792 0.2314 0.9181 0.093 Uiso 1 1 calc R
C29 C 0.5242(12) 0.1099(4) 0.8679(3) 0.0796(18) Uani 1 1 d .
H27B H 0.6916 0.0922 0.8795 0.096 Uiso 1 1 calc R
H28A H 0.4134 0.0822 0.9101 0.096 Uiso 1 1 calc R
C30 C 0.4722(13) 0.0759(4) 0.7904(3) 0.094(2) Uani 1 1 d .
H26B H 0.5836 0.1025 0.7488 0.113 Uiso 1 1 calc R
H29C H 0.3057 0.0925 0.7793 0.113 Uiso 1 1 calc R
H30A H 0.4943 0.0110 0.7939 0.113 Uiso 1 1 calc R

loop_
_atom_site_aniso_label
_atom_site_aniso_U_11
_atom_site_aniso_U_22
_atom_site_aniso_U_33
_atom_site_aniso_U_23
_atom_site_aniso_U_13
_atom_site_aniso_U_12
O1 0.072(3) 0.085(3) 0.053(2) -0.0061(19) -0.011(2) -0.013(2)
O2 0.081(3) 0.084(3) 0.050(2) -0.0058(19) -0.011(2) -0.007(2)
O3 0.094(3) 0.105(3) 0.053(2) -0.008(2) -0.011(2) -0.017(2)
O4 0.092(3) 0.096(3) 0.053(2) -0.006(2) -0.012(2) -0.016(2)
O5 0.075(3) 0.086(3) 0.053(2) -0.012(2) -0.008(2) -0.005(2)
O6 0.075(3) 0.075(3) 0.062(2) -0.009(2) -0.004(2) -0.013(2)
O7 0.080(3) 0.085(3) 0.055(2) -0.012(2) -0.017(2) -0.003(2)
O8 0.078(3) 0.080(3) 0.052(2) -0.003(2) -0.009(2) -0.007(2)
O9 0.075(3) 0.096(3) 0.067(3) -0.019(2) -0.008(2) -0.003(2)
O10 0.085(3) 0.092(3) 0.069(3) -0.007(2) 0.004(2) -0.005(3)
O11 0.082(3) 0.087(3) 0.060(2) -0.013(2) -0.009(2) -0.004(2)
O12 0.079(3) 0.087(3) 0.073(3) -0.006(2) -0.010(2) -0.001(2)
C1 0.065(4) 0.073(4) 0.062(4) -0.017(3) -0.013(3) -0.008(3)
C2 0.059(4) 0.080(4) 0.047(3) -0.006(3) -0.001(3) -0.006(3)
C3 0.068(4) 0.082(4) 0.044(3) -0.009(3) -0.010(3) -0.007(3)
C4 0.074(4) 0.088(5) 0.057(4) -0.021(4) -0.005(3) -0.001(3)
C5 0.064(4) 0.075(4) 0.045(3) -0.007(3) 0.001(3) -0.004(3)
C6 0.075(4) 0.078(4) 0.049(3) -0.008(3) 0.001(3) 0.003(3)
C7 0.074(4) 0.072(4) 0.051(3) -0.014(3) -0.014(3) -0.003(3)
C8 0.069(4) 0.075(4) 0.053(3) -0.003(3) -0.008(3) -0.009(3)
C9 0.076(4) 0.085(4) 0.038(3) -0.007(3) -0.007(3) -0.001(3)
C10 0.080(4) 0.082(4) 0.051(4) -0.014(3) -0.014(3) -0.007(3)
C11 0.069(4) 0.084(4) 0.044(3) -0.008(3) -0.004(3) -0.005(3)
C12 0.077(4) 0.076(4) 0.051(3) -0.007(3) -0.010(3) 0.002(3)
C13 0.064(4) 0.074(4) 0.049(3) -0.011(3) 0.000(3) 0.002(3)
C14 0.060(4) 0.081(4) 0.047(3) -0.012(3) -0.005(3) 0.000(3)
C15 0.086(5) 0.079(4) 0.051(4) -0.008(3) -0.006(4) -0.004(4)
C16 0.075(4) 0.097(5) 0.071(4) -0.015(3) -0.016(3) -0.016(4)
C17 0.083(5) 0.097(5) 0.072(4) -0.016(4) -0.017(4) -0.014(4)
C18 0.133(6) 0.103(5) 0.126(6) 0.006(5) -0.069(5) -0.022(5)
C19 0.074(5) 0.087(5) 0.059(4) -0.007(3) -0.009(3) -0.008(4)
C20 0.085(5) 0.091(5) 0.071(4) -0.005(3) -0.005(4) -0.016(4)
C21 0.078(4) 0.091(5) 0.072(4) -0.005(3) -0.013(3) -0.009(4)
C22 0.090(5) 0.104(5) 0.073(4) -0.004(4) -0.009(4) -0.018(4)
C23 0.084(5) 0.082(5) 0.059(4) -0.008(3) -0.002(4) -0.002(4)
C24 0.075(4) 0.111(5) 0.074(4) -0.021(4) -0.024(3) -0.016(4)
C25 0.085(5) 0.098(5) 0.069(4) -0.011(4) -0.021(4) -0.015(4)
C26 0.108(5) 0.095(5) 0.061(4) -0.009(3) -0.010(4) -0.012(4)
C27 0.086(5) 0.065(4) 0.060(4) -0.008(3) -0.011(4) -0.004(4)
C28 0.086(4) 0.096(5) 0.051(4) -0.007(3) -0.012(3) -0.010(4)
C29 0.087(5) 0.083(5) 0.070(4) -0.004(3) -0.018(3) -0.010(4)
C30 0.120(6) 0.093(5) 0.073(4) -0.010(4) -0.015(4) -0.023(4)

loop_
_atom_type_symbol
_atom_type_description
_atom_type_scat_dispersion_real
_atom_type_scat_dispersion_imag
_atom_type_scat_source
C C 0.0181 0.0091
;
International Tables for Crystallography
(Vol. C, Tables 4.2.6.8 and 6.1.1.4)
;
H H 0.0000 0.0000
;
International Tables for Crystallography
(Vol. C, Table 6.1.1.4)
;
O O 0.0492 0.0322
;
International Tables for Crystallography
(Vol. C, Tables 4.2.6.8 and 6.1.1.4)
;

loop_
_geom_angle_atom_site_label_1
_geom_angle_atom_site_label_2
_geom_angle_atom_site_label_3
_geom_angle
C3 O1 C4 121.3(5)
C9 O2 C10 122.2(5)
C15 O5 C1 119.0(5)
C2 O6 C19 116.9(5)
C7 O7 C23 118.1(5)
C27 O8 C8 117.2(5)
C12 C1 O5 121.4(5)
C12 C1 C2 121.6(6)
O5 C1 C2 116.8(5)
C3 C2 O6 122.2(5)
C3 C2 C1 118.9(5)
O6 C2 C1 118.4(5)
C2 C3 C13 121.6(5)
C2 C3 O1 117.3(5)
C13 C3 O1 121.1(5)
O3 C4 O1 115.9(6)
O3 C4 C5 126.1(6)
O1 C4 C5 118.0(5)
C6 C5 C14 119.5(5)
C6 C5 C4 120.7(5)
C14 C5 C4 119.8(6)
C7 C6 C5 119.3(5)
C7 C6 H8 120.3
C5 C6 H8 120.3
C6 C7 O7 118.7(5)
C6 C7 C8 120.5(6)
O7 C7 C8 120.6(5)
C9 C8 O8 122.4(5)
C9 C8 C7 119.7(6)
O8 C8 C7 117.6(5)
C8 C9 C14 121.2(5)
C8 C9 O2 118.9(5)
C14 C9 O2 119.9(5)
O4 C10 O2 116.2(5)
O4 C10 C11 125.6(6)
O2 C10 C11 118.2(5)
C12 C11 C13 120.3(6)
C12 C11 C10 121.1(5)
C13 C11 C10 118.6(6)
C1 C12 C11 118.4(5)
C1 C12 H16 120.8
C11 C12 H16 120.8
C3 C13 C11 119.2(6)
C3 C13 C14 120.8(5)
C11 C13 C14 119.9(6)
C9 C14 C13 121.2(5)
C9 C14 C5 119.7(5)
C13 C14 C5 119.0(6)
O9 C15 O5 122.2(6)
O9 C15 C16 127.3(6)
O5 C15 C16 110.4(6)
C15 C16 C17 115.4(6)
C15 C16 H1B 108.4
C17 C16 H1B 108.4
C15 C16 H2A 108.4
C17 C16 H2A 108.4
H1B C16 H2A 107.5
C16 C17 C18 111.1(5)
C16 C17 H3B 109.4
C18 C17 H3B 109.4
C16 C17 H4A 109.4
C18 C17 H4A 109.4
H3B C17 H4A 108.0
C17 C18 H5C 109.5
C17 C18 H6A 109.5
H5C C18 H6A 109.5
C17 C18 H7B 109.5
H5C C18 H7B 109.5
H6A C18 H7B 109.5
O10 C19 O6 122.0(6)
O10 C19 C20 128.5(6)
O6 C19 C20 109.5(6)
C19 C20 C21 114.2(5)
C19 C20 H9B 108.7
C21 C20 H9B 108.7
C19 C20 H10A 108.7
C21 C20 H10A 108.7
H9B C20 H10A 107.6
C22 C21 C20 112.9(5)
C22 C21 H11A 109.0
C20 C21 H11A 109.0
C22 C21 H12B 109.0
C20 C21 H12B 109.0
H11A C21 H12B 107.8
C21 C22 H13A 109.5
C21 C22 H14C 109.5
H13A C22 H14C 109.5
C21 C22 H15B 109.5
H13A C22 H15B 109.5
H14C C22 H15B 109.5
O11 C23 O7 121.2(6)
O11 C23 C24 128.2(7)
O7 C23 C24 110.6(6)
C23 C24 C25 112.5(6)
C23 C24 H17A 109.1
C25 C24 H17A 109.1
C23 C24 H18B 109.1
C25 C24 H18B 109.1
H17A C24 H18B 107.8
C26 C25 C24 115.4(5)
C26 C25 H19A 108.4
C24 C25 H19A 108.4
C26 C25 H20B 108.4
C24 C25 H20B 108.4
H19A C25 H20B 107.5
C25 C26 H21B 109.5
C25 C26 H22C 109.5
H21B C26 H22C 109.5
C25 C26 H23A 109.5
H21B C26 H23A 109.5
H22C C26 H23A 109.5
O12 C27 O8 122.7(6)
O12 C27 C28 128.2(6)
O8 C27 C28 109.1(6)
C27 C28 C29 113.7(5)
C27 C28 H24B 108.8
C29 C28 H24B 108.8
C27 C28 H25A 108.8
C29 C28 H25A 108.8
H24B C28 H25A 107.7
C30 C29 C28 111.1(5)
C30 C29 H27B 109.4
C28 C29 H27B 109.4
C30 C29 H28A 109.4
C28 C29 H28A 109.4
H27B C29 H28A 108.0
C29 C30 H26B 109.5
C29 C30 H29C 109.5
H26B C30 H29C 109.5
C29 C30 H30A 109.5
H26B C30 H30A 109.5
H29C C30 H30A 109.5

loop_
_geom_bond_atom_site_label_1
_geom_bond_atom_site_label_2
_geom_bond_distance
O1 C3 1.395(6)
O1 C4 1.395(6)
O2 C9 1.395(6)
O2 C10 1.395(6)
O3 C4 1.208(6)
O4 C10 1.208(6)
O5 C15 1.390(7)
O5 C1 1.395(6)
O6 C2 1.393(6)
O6 C19 1.396(7)
O7 C7 1.382(6)
O7 C23 1.388(7)
O8 C27 1.388(6)
O8 C8 1.402(6)
O9 C15 1.196(7)
O10 C19 1.192(6)
O11 C23 1.198(6)
O12 C27 1.189(6)
C1 C12 1.376(7)
C1 C2 1.409(7)
C2 C3 1.358(7)
C3 C13 1.371(7)
C4 C5 1.458(8)
C5 C6 1.390(7)
C5 C14 1.416(7)
C6 C7 1.381(7)
C6 H8 0.9300
C7 C8 1.406(7)
C8 C9 1.358(7)
C9 C14 1.371(7)
C10 C11 1.465(8)
C11 C12 1.390(7)
C11 C13 1.414(7)
C12 H16 0.9300
C13 C14 1.415(7)
C15 C16 1.494(8)
C16 C17 1.500(7)
C16 H1B 0.9700
C16 H2A 0.9700
C17 C18 1.518(8)
C17 H3B 0.9700
C17 H4A 0.9700
C18 H5C 0.9600
C18 H6A 0.9600
C18 H7B 0.9600
C19 C20 1.502(8)
C20 C21 1.532(8)
C20 H9B 0.9700
C20 H10A 0.9700
C21 C22 1.517(7)
C21 H11A 0.9700
C21 H12B 0.9700
C22 H13A 0.9600
C22 H14C 0.9600
C22 H15B 0.9600
C23 C24 1.483(8)
C24 C25 1.530(7)
C24 H17A 0.9700
C24 H18B 0.9700
C25 C26 1.502(8)
C25 H19A 0.9700
C25 H20B 0.9700
C26 H21B 0.9600
C26 H22C 0.9600
C26 H23A 0.9600
C27 C28 1.500(8)
C28 C29 1.536(7)
C28 H24B 0.9700
C28 H25A 0.9700
C29 C30 1.516(7)
C29 H27B 0.9700
C29 H28A 0.9700
C30 H26B 0.9600
C30 H29C 0.9600
C30 H30A 0.9600

loop_
_geom_torsion_atom_site_label_1
_geom_torsion_atom_site_label_2
_geom_torsion_atom_site_label_3
_geom_torsion_atom_site_label_4
_geom_torsion
C15 O5 C1 C12 -65.5(7)
C15 O5 C1 C2 118.8(5)
C19 O6 C2 C3 116.6(6)
C19 O6 C2 C1 -71.3(6)
C12 C1 C2 C3 -0.9(9)
O5 C1 C2 C3 174.8(4)
C12 C1 C2 O6 -173.3(5)
O5 C1 C2 O6 2.4(7)
O6 C2 C3 C13 171.2(5)
C1 C2 C3 C13 -0.9(9)
O6 C2 C3 O1 -7.0(8)
C1 C2 C3 O1 -179.1(5)
C4 O1 C3 C2 179.2(5)
C4 O1 C3 C13 1.1(8)
C3 O1 C4 O3 178.5(5)
C3 O1 C4 C5 -1.5(7)
O3 C4 C5 C6 0.6(9)
O1 C4 C5 C6 -179.4(5)
O3 C4 C5 C14 179.3(6)
O1 C4 C5 C14 -0.7(8)
C14 C5 C6 C7 2.3(8)
C4 C5 C6 C7 -179.0(5)
C5 C6 C7 O7 173.5(5)
C5 C6 C7 C8 -1.2(8)
C23 O7 C7 C6 116.0(6)
C23 O7 C7 C8 -69.3(7)
C27 O8 C8 C9 -69.3(7)
C27 O8 C8 C7 116.9(5)
C6 C7 C8 C9 0.2(9)
O7 C7 C8 C9 -174.3(5)
C6 C7 C8 O8 174.1(4)
O7 C7 C8 O8 -0.4(8)
O8 C8 C9 C14 -174.0(5)
C7 C8 C9 C14 -0.4(9)
O8 C8 C9 O2 5.2(8)
C7 C8 C9 O2 178.8(5)
C10 O2 C9 C8 -179.0(5)
C10 O2 C9 C14 0.2(8)
C9 O2 C10 O4 -178.9(5)
C9 O2 C10 C11 1.6(7)
O4 C10 C11 C12 1.3(9)
O2 C10 C11 C12 -179.3(5)
O4 C10 C11 C13 179.3(6)
O2 C10 C11 C13 -1.3(8)
O5 C1 C12 C11 -173.8(5)
C2 C1 C12 C11 1.7(8)
C13 C11 C12 C1 -0.7(8)
C10 C11 C12 C1 177.2(5)
C2 C3 C13 C11 1.9(9)
O1 C3 C13 C11 179.9(5)
C2 C3 C13 C14 -176.5(5)
O1 C3 C13 C14 1.6(8)
C12 C11 C13 C3 -1.0(8)
C10 C11 C13 C3 -179.0(5)
C12 C11 C13 C14 177.3(5)
C10 C11 C13 C14 -0.7(8)
C8 C9 C14 C13 176.9(5)
O2 C9 C14 C13 -2.2(8)
C8 C9 C14 C5 1.5(9)
O2 C9 C14 C5 -177.7(5)
C3 C13 C14 C9 -179.2(5)
C11 C13 C14 C9 2.5(8)
C3 C13 C14 C5 -3.7(8)
C11 C13 C14 C5 178.0(5)
C6 C5 C14 C9 -2.4(8)
C4 C5 C14 C9 178.8(5)
C6 C5 C14 C13 -178.0(5)
C4 C5 C14 C13 3.2(8)
C1 O5 C15 O9 -3.8(8)
C1 O5 C15 C16 178.1(5)
O9 C15 C16 C17 -26.3(9)
O5 C15 C16 C17 151.8(5)
C15 C16 C17 C18 -64.7(7)
C2 O6 C19 O10 -13.3(8)
C2 O6 C19 C20 165.5(5)
O10 C19 C20 C21 -13.0(9)
O6 C19 C20 C21 168.3(5)
C19 C20 C21 C22 -70.4(7)
C7 O7 C23 O11 0.0(8)
C7 O7 C23 C24 178.1(5)
O11 C23 C24 C25 -12.0(9)
O7 C23 C24 C25 170.1(5)
C23 C24 C25 C26 -66.5(7)
C8 O8 C27 O12 -1.1(8)
C8 O8 C27 C28 179.3(4)
O12 C27 C28 C29 -27.0(9)
O8 C27 C28 C29 152.5(5)
C27 C28 C29 C30 -74.5(6)
